data_2017506
loop_
_publ_author_name
'Tafeenko, Viktor A.'
'Gurskiy, Stanislav I.'
'Fazylbekov, Marat F.'
'Baranov, Andrey N.'
'Aslanov, Leonid A.'

_publ_section_title
;
 Luminescence properties of the structure built from
 3-cyano-4-dicyanomethylene-5-oxo-4,5-dihydro-1<i>H</i>-pyrrol-2-olate
 and caesium(I)
;
_journal_coeditor_code FG3147
_journal_issue 2
_journal_name_full 'Acta Crystallographica Section C'
_journal_page_first m32
_journal_page_last m34
_journal_paper_doi 10.1107/S0108270109055097
_journal_volume 66
_journal_year 2010
_chemical_formula_iupac 'Cs +, C8 H N4 O2 -'
_chemical_formula_moiety 'Cs +, C8 H N4 O2 -'
_chemical_formula_sum 'C8 H Cs N4 O2'
_chemical_formula_weight 318.04
_chemical_name_systematic
;
caesium(I) 3-cyano-4-dicyanomethylene-2,5-dioxopyrrolidin-3-ide
;
_space_group_IT_number 2
_symmetry_cell_setting triclinic
_symmetry_space_group_name_Hall '-P 1'
_symmetry_space_group_name_H-M 'P -1'
_atom_sites_solution_hydrogens geom
_atom_sites_solution_primary direct
_atom_sites_solution_secondary difmap
_audit_creation_method SHELXL-97
_cell_angle_alpha 113.040(11)
_cell_angle_beta 90.834(13)
_cell_angle_gamma 100.401(12)
_cell_formula_units_Z 2
_cell_length_a 5.8737(9)
_cell_length_b 9.2927(11)
_cell_length_c 9.6759(11)
_cell_measurement_reflns_used 25
_cell_measurement_temperature 295(2)
_cell_measurement_theta_max 16
_cell_measurement_theta_min 12
_cell_volume 475.90(12)
_computing_cell_refinement 'CAD-4 Software (Enraf--Nonius, 1989)'
_computing_data_collection 'CAD-4 Software (Enraf--Nonius, 1989)'
_computing_data_reduction 'XCAD-4 (Harms & Wocadlo, 1995)'
_computing_molecular_graphics 'DIAMOND (Brandenburg, 2000)'
_computing_publication_material 'SHELXL97 (Sheldrick, 2008)'
_computing_structure_refinement 'SHELXL97 (Sheldrick, 2008)'
_computing_structure_solution 'SHELXS97 (Sheldrick, 2008)'
_diffrn_ambient_temperature 295(2)
_diffrn_measured_fraction_theta_full 1.000
_diffrn_measured_fraction_theta_max 1.000
_diffrn_measurement_device_type 'Enraf--Nonius CAD-4 diffractometr'
_diffrn_measurement_method 'non-profiled omega scan'
_diffrn_radiation_monochromator graphite
_diffrn_radiation_source 'fine-focus sealed tube'
_diffrn_radiation_type MoK\a
_diffrn_radiation_wavelength 0.71073
_diffrn_reflns_av_R_equivalents 0.0471
_diffrn_reflns_av_sigmaI/netI 0.0605
_diffrn_reflns_limit_h_max 7
_diffrn_reflns_limit_h_min -7
_diffrn_reflns_limit_k_max 11
_diffrn_reflns_limit_k_min -12
_diffrn_reflns_limit_l_max 12
_diffrn_reflns_limit_l_min 0
_diffrn_reflns_number 2424
_diffrn_reflns_theta_full 27.96
_diffrn_reflns_theta_max 27.96
_diffrn_reflns_theta_min 2.30
_diffrn_standards_decay_% 0
_diffrn_standards_interval_time 60
_diffrn_standards_number 2
_exptl_absorpt_coefficient_mu 3.873
_exptl_absorpt_correction_T_max 0.5380
_exptl_absorpt_correction_T_min 0.0840
_exptl_absorpt_correction_type refdelf
_exptl_absorpt_process_details '(Walker & Stuart, 1983)'
_exptl_crystal_colour dark-red
_exptl_crystal_density_diffrn 2.219
_exptl_crystal_density_method 'not measured'
_exptl_crystal_description prism
_exptl_crystal_F_000 296
_exptl_crystal_size_max .08
_exptl_crystal_size_mid .06
_exptl_crystal_size_min .05
_refine_diff_density_max 0.929
_refine_diff_density_min -1.745
_refine_ls_goodness_of_fit_ref 1.037
_refine_ls_hydrogen_treatment constr
_refine_ls_matrix_type full
_refine_ls_number_parameters 137
_refine_ls_number_reflns 2290
_refine_ls_number_restraints 0
_refine_ls_restrained_S_all 1.037
_refine_ls_R_factor_all 0.0860
_refine_ls_R_factor_gt 0.0534
_refine_ls_shift/su_max 0.000
_refine_ls_shift/su_mean 0.000
_refine_ls_structure_factor_coef Fsqd
_refine_ls_weighting_details 'calc w=1/[\s^2^(Fo^2^)+(0.0693P)^2^+0.1745P] where P=(Fo^2^+2Fc^2^)/3'
_refine_ls_weighting_scheme calc
_refine_ls_wR_factor_gt 0.1183
_refine_ls_wR_factor_ref 0.1343
_reflns_number_gt 1665
_reflns_number_total 2290
_reflns_threshold_expression >2\s(I)
_cod_data_source_file fg3147.cif
_cod_data_source_block I
_cod_original_cell_volume 475.90(11)
_cod_database_code 2017506
_cod_database_fobs_code 2017506

loop_
_symmetry_equiv_pos_as_xyz
'x, y, z'
'-x, -y, -z'

loop_
_atom_site_type_symbol
_atom_site_label
_atom_site_fract_x
_atom_site_fract_y
_atom_site_fract_z
_atom_site_U_iso_or_equiv
_atom_site_adp_type
_atom_site_calc_flag
_atom_site_refinement_flags
_atom_site_occupancy
_atom_site_disorder_assembly
_atom_site_disorder_group
Cs Cs1 0.11717(10) 0.28032(6) 0.00688(5) 0.0501(2) Uani d . 1 . .
O O1 0.1838(10) 1.0426(7) 0.6789(6) 0.0471(13) Uani d . 1 . .
O O2 0.2633(10) 0.6562(7) 0.2258(6) 0.0516(14) Uani d . 1 . .
N N1 0.1745(11) 0.8535(7) 0.4366(6) 0.0396(14) Uani d . 1 . .
H H1 0.0595 0.8745 0.3970 0.048 Uiso calc R 1 . .
N N2 0.9114(13) 0.6411(10) 0.6408(8) 0.0543(18) Uani d . 1 . .
N N3 0.6723(14) 0.4537(11) 0.1623(8) 0.064(2) Uani d . 1 . .
N N4 0.6895(15) 0.9644(10) 0.8648(8) 0.063(2) Uani d . 1 . .
C C2 0.2614(13) 0.9319(8) 0.5884(8) 0.0374(15) Uani d . 1 . .
C C3 0.4462(13) 0.8582(8) 0.6103(7) 0.0359(15) Uani d . 1 . .
C C4 0.4774(13) 0.7418(8) 0.4743(7) 0.0351(14) Uani d . 1 . .
C C5 0.2965(13) 0.7389(8) 0.3592(8) 0.0381(15) Uani d . 1 . .
C C6 0.6344(13) 0.6394(9) 0.4330(8) 0.0378(15) Uani d . 1 . .
C C7 0.6508(13) 0.5373(10) 0.2828(8) 0.0437(17) Uani d . 1 . .
C C8 0.7912(13) 0.6397(9) 0.5473(8) 0.0379(15) Uani d . 1 . .
C C9 0.5796(15) 0.9157(10) 0.7505(8) 0.0461(18) Uani d . 1 . .

loop_
_atom_site_aniso_label
_atom_site_aniso_U_11
_atom_site_aniso_U_22
_atom_site_aniso_U_33
_atom_site_aniso_U_12
_atom_site_aniso_U_13
_atom_site_aniso_U_23
Cs1 0.0533(4) 0.0496(3) 0.0461(3) 0.0109(2) 0.0029(2) 0.01767(19)
O1 0.043(3) 0.052(3) 0.050(3) 0.020(3) 0.006(2) 0.020(2)
O2 0.046(4) 0.061(3) 0.046(3) 0.011(3) 0.000(2) 0.021(2)
N1 0.031(3) 0.047(3) 0.045(3) 0.011(3) 0.004(2) 0.021(3)
N2 0.040(4) 0.073(5) 0.057(4) 0.017(4) 0.008(3) 0.032(3)
N3 0.050(5) 0.089(6) 0.051(4) 0.026(4) 0.010(3) 0.021(4)
N4 0.056(5) 0.066(5) 0.064(4) 0.013(4) -0.005(4) 0.023(4)
C2 0.029(4) 0.040(4) 0.050(4) 0.007(3) 0.006(3) 0.024(3)
C3 0.032(4) 0.042(4) 0.040(3) 0.006(3) 0.009(3) 0.023(3)
C4 0.023(4) 0.043(4) 0.043(3) 0.004(3) 0.006(3) 0.022(3)
C5 0.032(4) 0.038(4) 0.049(4) 0.000(3) 0.004(3) 0.025(3)
C6 0.025(4) 0.047(4) 0.049(4) 0.009(3) 0.010(3) 0.026(3)
C7 0.024(4) 0.061(5) 0.052(4) 0.008(3) 0.010(3) 0.029(4)
C8 0.027(4) 0.045(4) 0.046(3) 0.008(3) 0.012(3) 0.022(3)
C9 0.044(5) 0.053(4) 0.051(4) 0.016(4) 0.008(3) 0.027(3)

loop_
_atom_type_symbol
_atom_type_description
_atom_type_scat_dispersion_real
_atom_type_scat_dispersion_imag
_atom_type_scat_source
C C 0.0033 0.0016 'International Tables Vol C Tables 4.2.6.8 and 6.1.1.4'
H H 0.0000 0.0000 'International Tables Vol C Tables 4.2.6.8 and 6.1.1.4'
Cs Cs -0.3680 2.1192 'International Tables Vol C Tables 4.2.6.8 and 6.1.1.4'
N N 0.0061 0.0033 'International Tables Vol C Tables 4.2.6.8 and 6.1.1.4'
O O 0.0106 0.0060 'International Tables Vol C Tables 4.2.6.8 and 6.1.1.4'

loop_
_geom_angle_atom_site_label_1
_geom_angle_atom_site_label_2
_geom_angle_atom_site_label_3
_geom_angle_site_symmetry_1
_geom_angle_site_symmetry_3
_geom_angle
_geom_angle_publ_flag
O1 Cs1 N2 1_544 2_666 150.20(17) ?
O1 Cs1 O2 1_544 . 139.78(16) ?
N2 Cs1 O2 2_666 . 65.46(18) ?
O1 Cs1 N4 1_544 1_444 66.67(18) ?
N2 Cs1 N4 2_666 1_444 99.4(2) ?
O2 Cs1 N4 . 1_444 146.09(18) ?
O1 Cs1 N4 1_544 2_666 87.63(16) ?
N2 Cs1 N4 2_666 2_666 63.39(19) ?
O2 Cs1 N4 . 2_666 115.01(16) ?
N4 Cs1 N4 1_444 2_666 79.7(2) ?
O1 Cs1 N3 1_544 1_455 133.46(16) ?
N2 Cs1 N3 2_666 1_455 64.38(18) ?
O2 Cs1 N3 . 1_455 64.94(19) ?
N4 Cs1 N3 1_444 1_455 81.2(2) ?
N4 Cs1 N3 2_666 1_455 119.8(2) ?
O1 Cs1 N3 1_544 . 103.05(16) ?
N2 Cs1 N3 2_666 . 76.01(19) ?
O2 Cs1 N3 . . 58.25(17) ?
N4 Cs1 N3 1_444 . 151.0(2) ?
N4 Cs1 N3 2_666 . 72.6(2) ?
N3 Cs1 N3 1_455 . 120.1(2) ?
O1 Cs1 O2 1_544 2_565 75.40(13) ?
N2 Cs1 O2 2_666 2_565 126.79(16) ?
O2 Cs1 O2 . 2_565 93.22(12) ?
N4 Cs1 O2 1_444 2_565 71.13(17) ?
N4 Cs1 O2 2_666 2_565 150.21(17) ?
N3 Cs1 O2 1_455 2_565 62.44(15) ?
N3 Cs1 O2 . 2_565 134.60(19) ?
O1 Cs1 N3 1_544 2_665 78.29(16) ?
N2 Cs1 N3 2_666 2_665 127.99(19) ?
O2 Cs1 N3 . 2_665 62.73(16) ?
N4 Cs1 N3 1_444 2_665 126.48(19) ?
N4 Cs1 N3 2_666 2_665 139.2(2) ?
N3 Cs1 N3 1_455 2_665 96.82(19) ?
N3 Cs1 N3 . 2_665 73.7(2) ?
O2 Cs1 N3 2_565 2_665 61.43(17) ?
C5 N1 C2 . . 111.1(6) ?
C5 N1 H1 . . 124.4 ?
C2 N1 H1 . . 124.4 ?
O1 C2 N1 . . 122.8(6) ?
O1 C2 C3 . . 130.0(6) ?
N1 C2 C3 . . 107.2(6) ?
C4 C3 C9 . . 129.0(7) ?
C4 C3 C2 . . 109.2(6) ?
C9 C3 C2 . . 121.5(6) ?
C3 C4 C6 . . 132.3(6) ?
C3 C4 C5 . . 106.4(6) ?
C6 C4 C5 . . 121.3(6) ?
O2 C5 N1 . . 125.3(7) ?
O2 C5 C4 . . 128.7(7) ?
N1 C5 C4 . . 106.0(6) ?
C4 C6 C7 . . 123.3(6) ?
C4 C6 C8 . . 119.0(6) ?
C7 C6 C8 . . 117.7(6) ?
N3 C7 C6 . . 177.4(8) ?
N3 C7 Cs1 . . 59.4(5) ?
C6 C7 Cs1 . . 122.9(5) ?
N2 C8 C6 . . 178.1(8) ?
N4 C9 C3 . . 179.2(10) ?

loop_
_geom_bond_atom_site_label_1
_geom_bond_atom_site_label_2
_geom_bond_site_symmetry_2
_geom_bond_distance
_geom_bond_publ_flag
Cs1 O1 1_544 3.157(5) ?
Cs1 N2 2_666 3.209(7) ?
Cs1 O2 . 3.240(6) ?
Cs1 N4 1_444 3.301(9) ?
Cs1 N4 2_666 3.332(8) ?
Cs1 N3 1_455 3.379(7) ?
Cs1 N3 . 3.399(8) ?
Cs1 O2 2_565 3.432(5) ?
Cs1 N3 2_665 3.527(9) ?
O1 C2 . 1.228(8) ?
O2 C5 . 1.207(8) ?
N1 C5 . 1.370(9) ?
N1 C2 . 1.399(8) ?
N1 H1 . 0.8600 ?
N2 C8 . 1.134(9) ?
N3 C7 . 1.145(10) ?
N4 C9 . 1.152(10) ?
C2 C3 . 1.438(10) ?
C3 C4 . 1.378(9) ?
C3 C9 . 1.411(10) ?
C4 C6 . 1.395(9) ?
C4 C5 . 1.517(9) ?
C6 C7 . 1.407(10) ?
C6 C8 . 1.428(10) ?
